data_7001539
loop_
_publ_author_name
'Prescimone, Alessandro'
'Milios, Constantinos J.'
'Sanchez-Benitez, Javier'
'Kamenev, Konstantin V.'
'Loose, Claudia'
'Kortus, Jens'
'Moggach, Stephen'
'Murrie, Mark'
'Warren, John E.'
'Lennie, Alistair R.'
'Parsons, Simon'
'Brechin, Euan K.'

_publ_section_title
;
 High pressure induced spin changes and magneto-structural correlations
 in hexametallic SMMs
;
_journal_issue 25
_journal_name_full 'Dalton Transactions'
_journal_page_first 4858
_journal_page_last 4867
_journal_paper_doi 10.1039/b902485a
_journal_year 2009
_chemical_compound_source 'Synthesis by L. Jones'
_chemical_formula_moiety '[Mn6O2 (EthSal)6 (EtOH)4 (NaphtCOO)2 (H2O)2]'
_chemical_formula_sum 'C84 H96 Mn6 N6 O24'
_chemical_formula_weight 1903.28
_space_group_IT_number 14
_symmetry_cell_setting monoclinic
_symmetry_space_group_name_Hall '-P 2ybc'
_symmetry_space_group_name_H-M 'P 1 21/c 1'
_atom_sites_solution_hydrogens geom
_atom_sites_solution_primary 'From ambient pressure structure'
_audit_creation_date 09-02-02
_audit_creation_method CRYSTALS_ver_12.86
_cell_angle_alpha 90
_cell_angle_beta 112.834(8)
_cell_angle_gamma 90
_cell_formula_units_Z 2
_cell_length_a 15.7129(17)
_cell_length_b 19.6097(12)
_cell_length_c 14.3635(14)
_cell_measurement_reflns_used 4603
_cell_measurement_temperature 300
_cell_measurement_theta_max 17
_cell_measurement_theta_min 2
_cell_volume 4078.9(7)
_computing_cell_refinement 'Apex2 (Bruker AXS, 2006)'
_computing_data_collection 'Apex2 (Bruker AXS, 2006)'
_computing_data_reduction 'Apex2 (Bruker AXS, 2006)'
_computing_molecular_graphics 'CAMERON (Watkin et al., 1996)'
_computing_publication_material 'CRYSTALS (Betteridge et al., 2003)'
_computing_structure_refinement 'CRYSTALS (Betteridge et al., 2003)'
_computing_structure_solution 'SHELXS 86 (Sheldrick, 1986)'
_diffrn_ambient_pressure 500000
_diffrn_ambient_temperature 300
_diffrn_measured_fraction_theta_full 0.476
_diffrn_measured_fraction_theta_max 0.431
_diffrn_measurement_device 'Bruker SMART APEX-II on Station 9.8, SRS'
_diffrn_measurement_device_type Area
_diffrn_measurement_method \w
_diffrn_radiation_monochromator silicon
_diffrn_radiation_type Synchrotron
_diffrn_radiation_wavelength 0.47670
_diffrn_reflns_av_R_equivalents 0.076
_diffrn_reflns_limit_h_max 18
_diffrn_reflns_limit_h_min -18
_diffrn_reflns_limit_k_max 24
_diffrn_reflns_limit_k_min -24
_diffrn_reflns_limit_l_max 17
_diffrn_reflns_limit_l_min -17
_diffrn_reflns_number 20346
_diffrn_reflns_theta_full 13.009
_diffrn_reflns_theta_max 17.346
_diffrn_reflns_theta_min 1.393
_diffrn_standards_number 0
_exptl_absorpt_coefficient_mu 0.983
_exptl_absorpt_correction_T_max 0.92
_exptl_absorpt_correction_T_min 0.62
_exptl_absorpt_correction_type multi-scan
_exptl_absorpt_process_details 'SADABS (Siemens, 1996)'
_exptl_crystal_colour brown
_exptl_crystal_density_diffrn 1.550
_exptl_crystal_density_method 'not measured'
_exptl_crystal_description plate
_exptl_crystal_F_000 1968
_exptl_crystal_size_max 0.13
_exptl_crystal_size_mid 0.09
_exptl_crystal_size_min 0.08
_refine_diff_density_max 0.35
_refine_diff_density_min -0.33
_refine_ls_extinction_method None
_refine_ls_goodness_of_fit_ref 1.3444
_refine_ls_hydrogen_treatment noref
_refine_ls_matrix_type full
_refine_ls_number_parameters 539
_refine_ls_number_reflns 3134
_refine_ls_number_restraints 789
_refine_ls_R_factor_all 0.0669
_refine_ls_R_factor_gt 0.0475
_refine_ls_shift/su_max 0.007295
_refine_ls_structure_factor_coef Fsqd
_refine_ls_weighting_details
;
Method=
SQRT(W) = 1/(Data with the key SIGMA(/FO/) in list 6)
;
_refine_ls_weighting_scheme sigma
_refine_ls_wR_factor_all 0.0582
_refine_ls_wR_factor_gt 0.0564
_refine_ls_wR_factor_ref 0.0582
_reflns_limit_h_max 7
_reflns_limit_h_min -18
_reflns_limit_k_max 24
_reflns_limit_k_min 0
_reflns_limit_l_max 17
_reflns_limit_l_min 0
_reflns_number_gt 2548
_reflns_number_total 3602
_reflns_threshold_expression I>2.0\s(I)
_cod_data_source_file b902485a.txt
_cod_data_source_block mneb02
_cod_depositor_comments
;
The following automatic conversions were performed:
'_symmetry_cell_setting' value 'Monoclinic' changed to 'monoclinic'
according to '/home/saulius/struct/CIF-dictionaries/cif_core.dic'
dictionary named 'cif_core.dic' version 2.4.1 from 2010-06-29.

Automatic conversion script
Id: cif_fix_enum 1527 2010-12-29 10:47:43Z saulius 
;
_cod_original_sg_symbol_H-M 'P 1 21/c 1 '
_cod_database_code 7001539

loop_
_symmetry_equiv_pos_as_xyz
x,y,z
-x,-y,-z
-x,y+1/2,-z+1/2
x,-y+1/2,z+1/2

loop_
_atom_site_label
_atom_site_type_symbol
_atom_site_fract_x
_atom_site_fract_y
_atom_site_fract_z
_atom_site_U_iso_or_equiv
_atom_site_occupancy
_atom_site_adp_type
_atom_site_refinement_flags_posn
_atom_site_refinement_flags_adp
_atom_site_refinement_flags_occupancy
_atom_site_disorder_assembly
_atom_site_disorder_group
_oxford_atom_site_special_shape
_atom_site_attached_hydrogens
Mn1 Mn 0.07637(10) 0.53871(2) 0.46533(10) 0.0260 1.0000 Uani . . . . . . .
Mn2 Mn 0.17257(9) 0.47275(2) 0.69307(9) 0.0290 1.0000 Uani . . . . . . .
Mn3 Mn 0.17055(9) 0.63631(2) 0.65943(9) 0.0286 1.0000 Uani . . . . . . .
O1 O 0.1447(4) 0.54819(9) 0.6033(4) 0.0286 1.0000 Uani . U . . . . .
O11 O -0.0142(4) 0.53229(10) 0.3283(4) 0.0284 1.0000 Uani D U . . . . .
C11 C 0.0037(4) 0.56976(13) 0.2591(4) 0.0303 1.0000 Uani D U . . . . .
C21 C -0.0098(5) 0.53942(13) 0.1665(5) 0.0378 1.0000 Uani D U . . . . .
C31 C 0.0047(5) 0.57556(19) 0.0922(4) 0.0493 1.0000 Uani D U . . . . .
C41 C 0.0282(6) 0.6436(2) 0.1062(5) 0.0531 1.0000 Uani D U . . . . .
C51 C 0.0373(7) 0.67478(19) 0.1932(7) 0.0471 1.0000 Uani D U . . . . .
C61 C 0.0278(6) 0.63945(16) 0.2738(6) 0.0345 1.0000 Uani D U . . . . .
C71 C 0.0462(6) 0.67525(16) 0.3684(6) 0.0396 1.0000 Uani D U . . . . .
N81 N 0.0700(5) 0.64106(13) 0.4505(5) 0.0295 1.0000 Uani D U . . . . .
O91 O 0.0873(4) 0.67744(10) 0.5390(4) 0.0353 1.0000 Uani D U . . . . .
C101 C 0.0187(6) 0.7507(3) 0.3680(7) 0.0361(12) 0.6500 Uiso D U . . 1 . .
C111 C 0.1048(7) 0.7946(3) 0.4123(8) 0.0384(13) 0.6500 Uiso D U . . 1 . .
C121 C 0.0578(12) 0.7504(4) 0.3656(15) 0.047(3) 0.3500 Uiso D U . . 2 . .
C131 C -0.0341(14) 0.7805(5) 0.3522(16) 0.049(2) 0.3500 Uiso D U . . 2 . .
O12 O 0.1923(3) 0.39427(10) 0.7709(3) 0.0319 1.0000 Uani D U . . . . .
C12 C 0.2309(4) 0.33780(15) 0.7516(3) 0.0315 1.0000 Uani D U . . . . .
C22 C 0.2854(5) 0.29821(17) 0.8328(4) 0.0479 1.0000 Uani D U . . . . .
C32 C 0.3328(5) 0.24341(18) 0.8189(5) 0.0576 1.0000 Uani D U . . . . .
C42 C 0.3237(6) 0.2249(2) 0.7233(6) 0.0632 1.0000 Uani D U . . . . .
C52 C 0.2696(7) 0.26089(19) 0.6427(8) 0.0500 1.0000 Uani D U . . . . .
C62 C 0.2171(7) 0.31868(16) 0.6505(7) 0.0334 1.0000 Uani D U . . . . .
C72 C 0.1578(6) 0.35192(17) 0.5638(6) 0.0314 1.0000 Uani D U . . . . .
N82 N 0.1256(5) 0.41386(14) 0.5688(5) 0.0291 1.0000 Uani D U . . . . .
O92 O 0.0587(4) 0.44235(12) 0.4866(4) 0.0313 1.0000 Uani D U . . . . .
C102 C 0.1240(7) 0.31793(17) 0.4613(7) 0.0439 1.0000 Uani D U . . . . .
C112 C 0.1770(7) 0.3459(2) 0.4011(7) 0.0602 1.0000 Uani D U . . . . .
O13 O 0.1957(4) 0.72049(10) 0.7242(4) 0.0361 1.0000 Uani D U . . . . .
C13 C 0.2772(4) 0.73882(16) 0.7895(4) 0.0330 1.0000 Uani D U . . . . .
C23 C 0.3023(4) 0.80826(15) 0.7923(4) 0.0421 1.0000 Uani D U . . . . .
C33 C 0.3876(5) 0.82972(16) 0.8535(5) 0.0469 1.0000 Uani D U . . . . .
C43 C 0.4508(4) 0.7846(2) 0.9135(5) 0.0508 1.0000 Uani D U . . . . .
C53 C 0.4280(8) 0.7171(2) 0.9180(8) 0.0445 1.0000 Uani D U . . . . .
C63 C 0.3420(7) 0.69343(19) 0.8586(8) 0.0348 1.0000 Uani D U . . . . .
C73 C 0.3142(7) 0.6209(2) 0.8677(7) 0.0341 1.0000 Uani D U . . . . .
N83 N 0.2415(6) 0.59466(15) 0.7891(6) 0.0325 1.0000 Uani D U . . . . .
O93 O 0.2143(4) 0.53136(10) 0.8100(4) 0.0320 1.0000 Uani D U . . . . .
C103 C 0.3569(7) 0.58516(19) 0.9648(7) 0.0511 1.0000 Uani D U . . . . .
C113 C 0.3112(8) 0.6016(2) 1.0358(8) 0.0618 1.0000 Uani D U . . . . .
O14 O 0.3225(6) 0.53114(16) 0.5278(5) 0.0421 1.0000 Uani . U . . . . .
O24 O 0.1819(5) 0.52351(13) 0.4117(5) 0.0421 1.0000 Uani . U . . . . .
C14 C 0.2666(9) 0.5171(2) 0.4416(9) 0.0322 1.0000 Uani . U . . . . .
C24 C 0.3040(7) 0.48995(19) 0.3675(7) 0.0311 1.0000 Uani . U . . . . .
C34 C 0.3982(7) 0.47146(19) 0.4018(7) 0.0392 1.0000 Uani . U . . . . .
C44 C 0.4367(8) 0.4508(2) 0.3358(8) 0.0408 1.0000 Uani . U . . . . .
C54 C 0.3821(8) 0.44493(18) 0.2338(8) 0.0334 1.0000 Uani . U . . . . .
C64 C 0.4197(7) 0.4225(2) 0.1622(7) 0.0399 1.0000 Uani . U . . . . .
C74 C 0.3619(8) 0.4135(2) 0.0635(8) 0.0483 1.0000 Uani . U . . . . .
C84 C 0.2697(8) 0.4270(2) 0.0303(8) 0.0546 1.0000 Uani . U . . . . .
C94 C 0.2363(9) 0.4490(2) 0.1012(9) 0.0537 1.0000 Uani . U . . . . .
C104 C 0.2860(8) 0.4594(2) 0.1982(8) 0.0387 1.0000 Uani . U . . . . .
C114 C 0.2509(7) 0.4840(2) 0.2701(7) 0.0379 1.0000 Uani . U . . . . .
O15 O 0.3138(5) 0.46810(16) 0.6942(5) 0.0426 1.0000 Uani . U . . . . .
C25 C 0.4022(9) 0.4480(3) 0.7731(11) 0.0663 1.0000 Uani . U . . . . .
C35 C 0.4476(9) 0.4021(2) 0.7325(10) 0.1041 1.0000 Uani . U . . . . .
O16 O 0.2907(4) 0.64241(10) 0.6182(4) 0.0421 1.0000 Uani . U . . . . .
C26 C 0.3220(7) 0.70211(19) 0.5830(8) 0.0473 1.0000 Uani . U . . . . .
C36 C 0.4205(8) 0.7148(2) 0.6457(8) 0.0555 1.0000 Uani . U . . . . .
O17 O 0.0479(4) 0.61526(12) 0.7147(5) 0.0549 1.0000 Uani . U . . . . .
H16 H 0.3010 0.6071 0.5896 0.0713 1.0000 Uiso . . . . . . .
H15 H 0.3164 0.4877 0.6423 0.0630 1.0000 Uiso . . . . . . .
H172 H 0.0351 0.6446 0.7507 0.0840 1.0000 Uiso . . . . . . .
H173 H 0.0174 0.5784 0.6984 0.0840 1.0000 Uiso . . . . . . .
H211 H -0.0292 0.4930 0.1550 0.0457 1.0000 Uiso . . . . . . .
H311 H -0.0010 0.5534 0.0312 0.0598 1.0000 Uiso . . . . . . .
H411 H 0.0373 0.6686 0.0540 0.0641 1.0000 Uiso . . . . . . .
H511 H 0.0500 0.7220 0.1997 0.0539 1.0000 Uiso . . . . . . .
H1011 H -0.0175 0.7559 0.4073 0.0437 0.6500 Uiso . . . . 1 . .
H1012 H -0.0162 0.7644 0.3005 0.0437 0.6500 Uiso . . . . 1 . .
H1111 H 0.0872 0.8410 0.4114 0.0468 0.6500 Uiso . . . . 1 . .
H1112 H 0.1396 0.7808 0.4796 0.0468 0.6500 Uiso . . . . 1 . .
H1113 H 0.1409 0.7893 0.3728 0.0468 0.6500 Uiso . . . . 1 . .
H1211 H 0.1037 0.7661 0.4274 0.0566 0.3500 Uiso . . . . 2 . .
H1212 H 0.0746 0.7625 0.3112 0.0566 0.3500 Uiso . . . . 2 . .
H1311 H -0.0319 0.8282 0.3483 0.0592 0.3500 Uiso . . . . 2 . .
H1312 H -0.0508 0.7668 0.4058 0.0592 0.3500 Uiso . . . . 2 . .
H1313 H -0.0799 0.7633 0.2896 0.0592 0.3500 Uiso . . . . 2 . .
H221 H 0.2897 0.3094 0.8988 0.0538 1.0000 Uiso . . . . . . .
H321 H 0.3717 0.2179 0.8754 0.0630 1.0000 Uiso . . . . . . .
H421 H 0.3561 0.1862 0.7143 0.0685 1.0000 Uiso . . . . . . .
H521 H 0.2653 0.2477 0.5771 0.0561 1.0000 Uiso . . . . . . .
H1021 H 0.0602 0.3267 0.4271 0.0505 1.0000 Uiso . . . . . . .
H1022 H 0.1342 0.2701 0.4701 0.0505 1.0000 Uiso . . . . . . .
H1121 H 0.1549 0.3245 0.3359 0.0747 1.0000 Uiso . . . . . . .
H1122 H 0.1666 0.3938 0.3917 0.0747 1.0000 Uiso . . . . . . .
H1123 H 0.2407 0.3373 0.4347 0.0747 1.0000 Uiso . . . . . . .
H231 H 0.2583 0.8400 0.7500 0.0511 1.0000 Uiso . . . . . . .
H331 H 0.4030 0.8765 0.8542 0.0574 1.0000 Uiso . . . . . . .
H431 H 0.5113 0.7999 0.9533 0.0598 1.0000 Uiso . . . . . . .
H531 H 0.4722 0.6866 0.9616 0.0519 1.0000 Uiso . . . . . . .
H1031 H 0.4199 0.5977 0.9943 0.0532 1.0000 Uiso . . . . . . .
H1032 H 0.3518 0.5375 0.9513 0.0532 1.0000 Uiso . . . . . . .
H1131 H 0.3413 0.5771 1.0972 0.0668 1.0000 Uiso . . . . . . .
H1132 H 0.3163 0.6492 1.0498 0.0668 1.0000 Uiso . . . . . . .
H1133 H 0.2482 0.5890 1.0069 0.0668 1.0000 Uiso . . . . . . .
H261 H 0.2866 0.7403 0.5878 0.0648 1.0000 Uiso . . . . . . .
H262 H 0.3146 0.6957 0.5150 0.0648 1.0000 Uiso . . . . . . .
H361 H 0.4411 0.7545 0.6225 0.0743 1.0000 Uiso . . . . . . .
H362 H 0.4288 0.7214 0.7145 0.0743 1.0000 Uiso . . . . . . .
H363 H 0.4568 0.6768 0.6417 0.0743 1.0000 Uiso . . . . . . .
H351 H 0.5056 0.3892 0.7845 0.1202 1.0000 Uiso . . . . . . .
H352 H 0.4594 0.4234 0.6793 0.1202 1.0000 Uiso . . . . . . .
H353 H 0.4113 0.3626 0.7082 0.1202 1.0000 Uiso . . . . . . .
H251 H 0.4392 0.4873 0.7978 0.0750 1.0000 Uiso . . . . . . .
H252 H 0.3911 0.4265 0.8266 0.0750 1.0000 Uiso . . . . . . .
H341 H 0.4349 0.4735 0.4714 0.0453 1.0000 Uiso . . . . . . .
H441 H 0.5010 0.4405 0.3602 0.0480 1.0000 Uiso . . . . . . .
H1141 H 0.1874 0.4965 0.2476 0.0456 1.0000 Uiso . . . . . . .
H941 H 0.1705 0.4579 0.0760 0.0623 1.0000 Uiso . . . . . . .
H841 H 0.2302 0.4210 -0.0395 0.0634 1.0000 Uiso . . . . . . .
H741 H 0.3873 0.3971 0.0174 0.0608 1.0000 Uiso . . . . . . .
H641 H 0.4838 0.4141 0.1832 0.0508 1.0000 Uiso . . . . . . .

loop_
_atom_site_aniso_label
_atom_site_aniso_U_11
_atom_site_aniso_U_22
_atom_site_aniso_U_33
_atom_site_aniso_U_23
_atom_site_aniso_U_13
_atom_site_aniso_U_12
Mn1 0.033(2) 0.0198(3) 0.0295(17) -0.0001(4) 0.0165(19) -0.0002(4)
Mn2 0.0413(18) 0.0192(2) 0.0303(15) 0.0015(4) 0.0182(17) 0.0028(4)
Mn3 0.039(2) 0.0195(3) 0.0290(17) -0.0029(4) 0.0148(19) -0.0014(5)
O1 0.041(3) 0.0186(10) 0.030(2) -0.0014(13) 0.018(2) -0.0023(14)
O11 0.034(3) 0.0250(11) 0.030(3) 0.0002(15) 0.016(2) -0.0026(16)
C11 0.032(5) 0.0335(14) 0.031(4) -0.002(2) 0.019(4) -0.004(2)
C21 0.043(6) 0.0377(18) 0.031(4) -0.006(2) 0.013(4) -0.003(3)
C31 0.060(6) 0.0636(19) 0.027(4) -0.005(3) 0.019(5) -0.002(3)
C41 0.061(6) 0.069(2) 0.030(4) 0.007(3) 0.017(5) -0.016(3)
C51 0.058(6) 0.049(2) 0.028(4) 0.008(2) 0.009(5) -0.017(3)
C61 0.040(5) 0.0357(14) 0.028(3) 0.001(2) 0.014(4) -0.010(2)
C71 0.058(6) 0.0301(14) 0.031(3) 0.0007(17) 0.017(4) -0.008(2)
N81 0.034(5) 0.0293(13) 0.028(3) -0.0024(14) 0.015(3) -0.0017(18)
O91 0.056(4) 0.0203(10) 0.032(2) -0.0032(16) 0.019(3) 0.0024(18)
O12 0.037(4) 0.0260(10) 0.032(3) 0.0031(16) 0.013(3) 0.0027(16)
C12 0.029(5) 0.0227(15) 0.039(3) 0.003(2) 0.009(3) 0.000(2)
C22 0.061(5) 0.0271(16) 0.050(4) 0.016(2) 0.015(4) 0.009(3)
C32 0.059(6) 0.0329(19) 0.065(4) 0.019(3) 0.007(4) 0.016(3)
C42 0.058(6) 0.040(2) 0.076(4) 0.002(3) 0.010(4) 0.025(3)
C52 0.049(6) 0.033(2) 0.057(4) -0.008(3) 0.009(4) 0.012(3)
C62 0.032(5) 0.0201(16) 0.042(3) -0.004(2) 0.008(3) -0.002(2)
C72 0.036(4) 0.0218(15) 0.037(3) -0.0016(19) 0.016(3) 0.000(2)
N82 0.036(4) 0.0205(12) 0.033(3) -0.0008(17) 0.016(3) 0.0000(18)
O92 0.037(3) 0.0246(12) 0.034(3) 0.0002(16) 0.015(3) -0.0010(17)
C102 0.052(6) 0.0314(18) 0.041(3) -0.009(2) 0.010(4) 0.007(3)
C112 0.062(6) 0.074(3) 0.050(5) -0.021(4) 0.027(5) 0.004(4)
O13 0.045(3) 0.0229(11) 0.037(3) -0.0073(17) 0.013(2) 0.0011(18)
C13 0.041(4) 0.0303(16) 0.035(4) -0.010(2) 0.022(3) -0.0060(19)
C23 0.044(4) 0.0322(15) 0.051(5) -0.005(2) 0.020(3) -0.007(2)
C33 0.057(4) 0.042(2) 0.042(5) -0.008(2) 0.020(3) -0.022(2)
C43 0.040(4) 0.0584(19) 0.050(5) -0.008(3) 0.013(3) -0.022(3)
C53 0.042(4) 0.0480(18) 0.040(5) -0.006(3) 0.012(3) -0.005(2)
C63 0.041(3) 0.0342(15) 0.032(4) -0.0118(19) 0.018(3) -0.0051(18)
C73 0.038(4) 0.0329(16) 0.034(3) -0.005(2) 0.017(3) 0.003(2)
N83 0.049(4) 0.0236(13) 0.029(3) -0.0014(18) 0.020(2) -0.0039(19)
O93 0.041(4) 0.0244(10) 0.029(3) 0.0034(16) 0.012(3) -0.0011(17)
C103 0.053(6) 0.037(2) 0.046(4) 0.004(3) 0.001(3) -0.001(3)
C113 0.095(7) 0.053(2) 0.019(5) 0.009(3) 0.003(5) 0.002(4)
O14 0.041(4) 0.0520(17) 0.036(3) -0.008(3) 0.018(3) -0.003(3)
O24 0.034(3) 0.0540(15) 0.045(4) -0.006(2) 0.023(3) 0.002(2)
C14 0.034(3) 0.033(2) 0.034(3) 0.000(3) 0.018(3) 0.002(3)
C24 0.033(4) 0.0314(18) 0.033(3) -0.002(3) 0.017(3) -0.002(3)
C34 0.034(4) 0.0426(19) 0.040(4) -0.003(3) 0.013(3) 0.001(3)
C44 0.030(4) 0.045(2) 0.046(3) -0.012(3) 0.013(3) -0.003(3)
C54 0.041(3) 0.0267(17) 0.038(3) 0.000(3) 0.022(3) -0.007(3)
C64 0.051(4) 0.0357(19) 0.041(3) -0.005(3) 0.027(3) -0.007(3)
C74 0.068(4) 0.046(2) 0.038(3) -0.004(3) 0.028(3) -0.001(4)
C84 0.071(4) 0.059(2) 0.030(4) -0.001(3) 0.015(3) 0.010(4)
C94 0.056(4) 0.068(3) 0.032(3) -0.002(4) 0.011(3) 0.008(4)
C104 0.042(3) 0.045(2) 0.031(3) -0.002(3) 0.016(3) 0.001(3)
C114 0.036(4) 0.046(2) 0.033(3) 0.000(3) 0.015(3) 0.002(3)
O15 0.031(4) 0.0515(18) 0.048(5) 0.002(3) 0.018(4) -0.003(2)
C25 0.030(6) 0.076(4) 0.085(9) 0.022(6) 0.013(6) -0.002(6)
C35 0.066(11) 0.075(3) 0.185(16) 0.037(6) 0.064(13) 0.028(5)
O16 0.058(5) 0.0286(11) 0.055(5) -0.0069(18) 0.038(5) -0.0086(19)
C26 0.052(9) 0.0363(18) 0.070(8) 0.004(4) 0.041(9) -0.004(4)
C36 0.057(9) 0.057(3) 0.067(9) -0.003(4) 0.039(9) -0.013(4)
O17 0.053(5) 0.0518(14) 0.066(6) -0.015(2) 0.030(6) -0.005(2)

loop_
_atom_type_symbol
_atom_type_scat_dispersion_real
_atom_type_scat_dispersion_imag
_atom_type_scat_Cromer_Mann_a1
_atom_type_scat_Cromer_Mann_b1
_atom_type_scat_Cromer_Mann_a2
_atom_type_scat_Cromer_Mann_b2
_atom_type_scat_Cromer_Mann_a3
_atom_type_scat_Cromer_Mann_b3
_atom_type_scat_Cromer_Mann_a4
_atom_type_scat_Cromer_Mann_b4
_atom_type_scat_Cromer_Mann_c
_atom_type_scat_source
C 0.0000 0.0016 2.3100 20.8439 1.0200 10.2075 1.5886 0.5687 0.8650 51.6512 0.2156 'International Tables Vol C 4.2.6.8 and 6.1.1.4'
H 0.0000 0.0000 0.4930 10.5109 0.3229 26.1257 0.1402 3.1424 0.0408 57.7998 0.0030 'International Tables Vol C 4.2.6.8 and 6.1.1.4'
N 0.0010 0.0010 12.2126 0.0057 3.1322 9.8933 2.0125 28.9975 1.1663 0.5826 -11.5290 'International Tables Vol C 4.2.6.8 and 6.1.1.4'
O 0.0030 0.0030 3.0485 13.2771 2.2868 5.7011 1.5463 0.3239 0.8670 32.9089 0.2508 'International Tables Vol C 4.2.6.8 and 6.1.1.4'
Mn 0.2220 0.3450 11.2819 5.3409 7.3573 0.3432 3.0193 17.8674 2.2441 83.7543 1.0896 'International Tables Vol C 4.2.6.8 and 6.1.1.4'

loop_
_geom_angle_atom_site_label_1
_geom_angle_site_symmetry_1
_geom_angle_atom_site_label_2
_geom_angle_site_symmetry_2
_geom_angle_atom_site_label_3
_geom_angle_site_symmetry_3
_geom_angle
_geom_angle_publ_flag
O92 2_566 Mn1 . Mn1 2_566 36.04(6) yes
O92 2_566 Mn1 . O1 . 83.79(19) yes
Mn1 2_566 Mn1 . O1 . 84.90(9) yes
O92 2_566 Mn1 . O11 . 85.55(19) yes
Mn1 2_566 Mn1 . O11 . 86.74(11) yes
O1 . Mn1 . O11 . 169.32(15) yes
O92 2_566 Mn1 . N81 . 82.47(12) yes
Mn1 2_566 Mn1 . N81 . 118.51(11) yes
O1 . Mn1 . N81 . 89.8(2) yes
O11 . Mn1 . N81 . 88.3(2) yes
O92 2_566 Mn1 . O92 . 84.99(12) yes
Mn1 2_566 Mn1 . O92 . 48.95(10) yes
O1 . Mn1 . O92 . 89.3(2) yes
O11 . Mn1 . O92 . 90.2(2) yes
N81 . Mn1 . O92 . 167.45(16) yes
O92 2_566 Mn1 . O24 . 175.0(3) yes
Mn1 2_566 Mn1 . O24 . 144.45(8) yes
O1 . Mn1 . O24 . 101.1(2) yes
O11 . Mn1 . O24 . 89.5(2) yes
N81 . Mn1 . O24 . 96.67(12) yes
O92 . Mn1 . O24 . 95.78(12) yes
O11 2_566 Mn2 . O1 . 89.45(16) yes
O11 2_566 Mn2 . O12 . 88.03(15) yes
O1 . Mn2 . O12 . 174.7(2) yes
O11 2_566 Mn2 . N82 . 81.78(19) yes
O1 . Mn2 . N82 . 86.33(19) yes
O12 . Mn2 . N82 . 88.64(18) yes
O11 2_566 Mn2 . O93 . 96.99(15) yes
O1 . Mn2 . O93 . 92.20(15) yes
O12 . Mn2 . O93 . 92.79(16) yes
N82 . Mn2 . O93 . 178.1(2) yes
O11 2_566 Mn2 . O15 . 172.01(19) yes
O1 . Mn2 . O15 . 90.20(17) yes
O12 . Mn2 . O15 . 91.64(17) yes
N82 . Mn2 . O15 . 90.2(2) yes
O93 . Mn2 . O15 . 91.0(2) yes
O1 . Mn3 . O91 . 92.38(19) yes
O1 . Mn3 . O13 . 175.46(15) yes
O91 . Mn3 . O13 . 90.9(2) yes
O1 . Mn3 . N83 . 88.5(2) yes
O91 . Mn3 . N83 . 171.95(17) yes
O13 . Mn3 . N83 . 87.8(2) yes
O1 . Mn3 . O16 . 89.99(11) yes
O91 . Mn3 . O16 . 95.25(16) yes
O13 . Mn3 . O16 . 92.79(14) yes
N83 . Mn3 . O16 . 92.8(2) yes
O1 . Mn3 . O17 . 85.17(11) yes
O91 . Mn3 . O17 . 90.98(19) yes
O13 . Mn3 . O17 . 91.68(13) yes
N83 . Mn3 . O17 . 81.1(2) yes
O16 . Mn3 . O17 . 172.27(14) yes
Mn2 . O1 . Mn3 . 118.0(3) yes
Mn2 . O1 . Mn1 . 122.09(16) yes
Mn3 . O1 . Mn1 . 119.17(19) yes
Mn2 2_566 O11 . Mn1 . 116.89(10) yes
Mn2 2_566 O11 . C11 . 115.6(3) yes
Mn1 . O11 . C11 . 115.6(3) yes
O11 . C11 . C21 . 118.13(9) yes
O11 . C11 . C61 . 122.4(3) yes
C21 . C11 . C61 . 119.2(3) yes
C11 . C21 . C31 . 120.76(9) yes
C11 . C21 . H211 . 119.5 no
C31 . C21 . H211 . 119.8 no
C21 . C31 . C41 . 120.16(9) yes
C21 . C31 . H311 . 119.8 no
C41 . C31 . H311 . 120.1 no
C31 . C41 . C51 . 120.0(2) yes
C31 . C41 . H411 . 119.9 no
C51 . C41 . H411 . 120.2 no
C41 . C51 . C61 . 122.3(4) yes
C41 . C51 . H511 . 118.5 no
C61 . C51 . H511 . 119.2 no
C11 . C61 . C51 . 117.5(5) yes
C11 . C61 . C71 . 123.5(4) yes
C51 . C61 . C71 . 119.0(4) yes
C61 . C71 . N81 . 119.3(3) yes
C61 . C71 . C101 . 120.4(6) yes
N81 . C71 . C101 . 119.2(5) yes
Mn1 . N81 . C71 . 127.1(4) yes
Mn1 . N81 . O91 . 115.5(3) yes
C71 . N81 . O91 . 117.2(3) yes
N81 . O91 . Mn3 . 115.9(3) yes
C71 . C101 . C111 . 109.8(5) yes
C71 . C101 . H1011 . 109.4 no
C111 . C101 . H1011 . 109.4 no
C71 . C101 . H1012 . 109.0 no
C111 . C101 . H1012 . 109.6 no
H1011 . C101 . H1012 . 109.6 no
C101 . C111 . H1111 . 109.2 no
C101 . C111 . H1112 . 109.5 no
H1111 . C111 . H1112 . 109.8 no
C101 . C111 . H1113 . 109.2 no
H1111 . C111 . H1113 . 109.4 no
H1112 . C111 . H1113 . 109.7 no
C71 . C121 . C131 . 105.8(7) yes
C71 . C121 . H1211 . 110.6 no
C131 . C121 . H1211 . 109.6 no
C71 . C121 . H1212 . 110.3 no
C131 . C121 . H1212 . 110.9 no
H1211 . C121 . H1212 . 109.5 no
C121 . C131 . H1311 . 110.2 no
C121 . C131 . H1312 . 109.9 no
H1311 . C131 . H1312 . 111.1 no
C121 . C131 . H1313 . 108.2 no
H1311 . C131 . H1313 . 108.9 no
H1312 . C131 . H1313 . 108.4 no
Mn2 . O12 . C12 . 122.90(15) yes
O12 . C12 . C22 . 118.01(9) yes
O12 . C12 . C62 . 121.5(4) yes
C22 . C12 . C62 . 120.5(4) yes
C12 . C22 . C32 . 120.83(9) yes
C12 . C22 . H221 . 119.4 no
C32 . C22 . H221 . 119.8 no
C22 . C32 . C42 . 120.22(9) yes
C22 . C32 . H321 . 119.8 no
C42 . C32 . H321 . 119.9 no
C32 . C42 . C52 . 120.6(3) yes
C32 . C42 . H421 . 119.7 no
C52 . C42 . H421 . 119.7 no
C42 . C52 . C62 . 122.7(7) yes
C42 . C52 . H521 . 119.3 no
C62 . C52 . H521 . 118.0 no
C12 . C62 . C52 . 114.9(8) yes
C12 . C62 . C72 . 124.7(4) yes
C52 . C62 . C72 . 120.4(6) yes
C62 . C72 . N82 . 121.0(7) yes
C62 . C72 . C102 . 121.6(4) yes
N82 . C72 . C102 . 117.3(7) yes
Mn2 . N82 . C72 . 123.9(7) yes
Mn2 . N82 . O92 . 115.4(2) yes
C72 . N82 . O92 . 120.7(7) yes
N82 . O92 . Mn1 . 115.1(5) yes
N82 . O92 . Mn1 2_566 106.0(2) yes
Mn1 . O92 . Mn1 2_566 95.01(12) yes
C72 . C102 . C112 . 109.4(6) yes
C72 . C102 . H1021 . 109.0 no
C112 . C102 . H1021 . 110.2 no
C72 . C102 . H1022 . 109.1 no
C112 . C102 . H1022 . 109.3 no
H1021 . C102 . H1022 . 109.8 no
C102 . C112 . H1121 . 109.1 no
C102 . C112 . H1122 . 109.6 no
H1121 . C112 . H1122 . 108.3 no
C102 . C112 . H1123 . 110.6 no
H1121 . C112 . H1123 . 109.3 no
H1122 . C112 . H1123 . 109.8 no
Mn3 . O13 . C13 . 124.1(3) yes
O13 . C13 . C23 . 117.96(9) yes
O13 . C13 . C63 . 124.3(4) yes
C23 . C13 . C63 . 117.8(4) yes
C13 . C23 . C33 . 120.86(9) yes
C13 . C23 . H231 . 119.1 no
C33 . C23 . H231 . 120.1 no
C23 . C33 . C43 . 120.30(9) yes
C23 . C33 . H331 . 119.5 no
C43 . C33 . H331 . 120.2 no
C33 . C43 . C53 . 121.1(6) yes
C33 . C43 . H431 . 119.3 no
C53 . C43 . H431 . 119.6 no
C43 . C53 . C63 . 120.5(10) yes
C43 . C53 . H531 . 120.1 no
C63 . C53 . H531 . 119.4 no
C13 . C63 . C53 . 119.2(5) yes
C13 . C63 . C73 . 119.8(9) yes
C53 . C63 . C73 . 121.0(10) yes
C63 . C73 . N83 . 117.6(9) yes
C63 . C73 . C103 . 119.4(9) yes
N83 . C73 . C103 . 122.4(5) yes
C73 . N83 . Mn3 . 128.6(3) yes
C73 . N83 . O93 . 113.0(7) yes
Mn3 . N83 . O93 . 118.3(6) yes
N83 . O93 . Mn2 . 112.0(3) yes
C73 . C103 . C113 . 112.5(6) yes
C73 . C103 . H1031 . 108.3 no
C113 . C103 . H1031 . 109.6 no
C73 . C103 . H1032 . 107.7 no
C113 . C103 . H1032 . 109.0 no
H1031 . C103 . H1032 . 109.7 no
C103 . C113 . H1131 . 109.1 no
C103 . C113 . H1132 . 109.5 no
H1131 . C113 . H1132 . 109.0 no
C103 . C113 . H1133 . 110.1 no
H1131 . C113 . H1133 . 109.5 no
H1132 . C113 . H1133 . 109.6 no
Mn1 . O24 . C14 . 141.5(7) yes
O14 . C14 . O24 . 125.1(5) yes
O14 . C14 . C24 . 117.8(11) yes
O24 . C14 . C24 . 117.1(11) yes
C14 . C24 . C34 . 119.4(10) yes
C14 . C24 . C114 . 121.3(10) yes
C34 . C24 . C114 . 119.3(5) yes
C24 . C34 . C44 . 121.3(10) yes
C24 . C34 . H341 . 119.0 no
C44 . C34 . H341 . 119.7 no
C34 . C44 . C54 . 119.9(10) yes
C34 . C44 . H441 . 119.9 no
C54 . C44 . H441 . 120.3 no
C44 . C54 . C64 . 121.5(10) yes
C44 . C54 . C104 . 119.9(5) yes
C64 . C54 . C104 . 118.6(11) yes
C54 . C64 . C74 . 119.3(10) yes
C54 . C64 . H641 . 120.5 no
C74 . C64 . H641 . 120.3 no
C64 . C74 . C84 . 121.7(5) yes
C64 . C74 . H741 . 118.4 no
C84 . C74 . H741 . 119.9 no
C74 . C84 . C94 . 117.3(11) yes
C74 . C84 . H841 . 120.8 no
C94 . C84 . H841 . 122.0 no
C84 . C94 . C104 . 125.8(12) yes
C84 . C94 . H941 . 115.8 no
C104 . C94 . H941 . 118.3 no
C54 . C104 . C94 . 117.3(5) yes
C54 . C104 . C114 . 117.5(11) yes
C94 . C104 . C114 . 125.2(12) yes
C104 . C114 . C24 . 122.0(10) yes
C104 . C114 . H1141 . 119.2 no
C24 . C114 . H1141 . 118.8 no
Mn2 . O15 . C25 . 131.5(4) yes
Mn2 . O15 . H15 . 111.2 no
C25 . O15 . H15 . 116.4 no
O15 . C25 . C35 . 109.4(11) yes
O15 . C25 . H251 . 109.3 no
C35 . C25 . H251 . 109.9 no
O15 . C25 . H252 . 109.2 no
C35 . C25 . H252 . 109.5 no
H251 . C25 . H252 . 109.6 no
C25 . C35 . H351 . 109.1 no
C25 . C35 . H352 . 109.9 no
H351 . C35 . H352 . 108.6 no
C25 . C35 . H353 . 110.3 no
H351 . C35 . H353 . 109.0 no
H352 . C35 . H353 . 109.9 no
Mn3 . O16 . C26 . 126.0(3) yes
Mn3 . O16 . H16 . 115.4 no
C26 . O16 . H16 . 109.9 no
O16 . C26 . C36 . 110.0(8) yes
O16 . C26 . H261 . 109.1 no
C36 . C26 . H261 . 109.1 no
O16 . C26 . H262 . 109.5 no
C36 . C26 . H262 . 109.3 no
H261 . C26 . H262 . 109.8 no
C26 . C36 . H361 . 110.0 no
C26 . C36 . H362 . 110.2 no
H361 . C36 . H362 . 108.9 no
C26 . C36 . H363 . 110.0 no
H361 . C36 . H363 . 108.9 no
H362 . C36 . H363 . 108.9 no
Mn3 . O17 . H172 . 119.9 no
Mn3 . O17 . H173 . 119.9 no
H172 . O17 . H173 . 120.2 no

loop_
_geom_bond_atom_site_label_1
_geom_bond_site_symmetry_1
_geom_bond_atom_site_label_2
_geom_bond_site_symmetry_2
_geom_bond_distance
_geom_bond_publ_flag
Mn1 . O92 2_566 2.501(4) yes
Mn1 . Mn1 2_566 3.3034(13) yes
Mn1 . O1 . 1.860(6) yes
Mn1 . O11 . 1.934(6) yes
Mn1 . N81 . 2.017(3) yes
Mn1 . O92 . 1.951(2) yes
Mn1 . O24 . 2.102(3) yes
Mn2 . O11 2_566 2.388(5) yes
Mn2 . O1 . 1.899(3) yes
Mn2 . O12 . 1.856(3) yes
Mn2 . N82 . 2.010(6) yes
Mn2 . O93 . 1.928(4) yes
Mn2 . O15 . 2.215(5) yes
Mn3 . O1 . 1.883(3) yes
Mn3 . O91 . 1.897(6) yes
Mn3 . O13 . 1.861(3) yes
Mn3 . N83 . 1.942(8) yes
Mn3 . O16 . 2.191(3) yes
Mn3 . O17 . 2.388(3) yes
O11 . C11 . 1.351(3) yes
C11 . C21 . 1.395(6) yes
C11 . C61 . 1.412(4) yes
C21 . C31 . 1.372(4) yes
C21 . H211 . 0.953 no
C31 . C41 . 1.379(5) yes
C31 . H311 . 0.951 no
C41 . C51 . 1.349(8) yes
C41 . H411 . 0.951 no
C51 . C61 . 1.406(6) yes
C51 . H511 . 0.944 no
C61 . C71 . 1.455(8) yes
C71 . N81 . 1.280(8) yes
C71 . C101 . 1.542(6) yes
N81 . O91 . 1.389(6) yes
C101 . C111 . 1.518(8) yes
C101 . H1011 . 0.950 no
C101 . H1012 . 0.949 no
C111 . H1111 . 0.950 no
C111 . H1112 . 0.947 no
C111 . H1113 . 0.951 no
C121 . C131 . 1.501(9) yes
C121 . H1211 . 0.952 no
C121 . H1212 . 0.947 no
C131 . H1311 . 0.937 no
C131 . H1312 . 0.944 no
C131 . H1313 . 0.969 no
O12 . C12 . 1.342(3) yes
C12 . C22 . 1.386(6) yes
C12 . C62 . 1.433(8) yes
C22 . C32 . 1.365(4) yes
C22 . H221 . 0.950 no
C32 . C42 . 1.373(6) yes
C32 . H321 . 0.947 no
C42 . C52 . 1.341(13) yes
C42 . H421 . 0.950 no
C52 . C62 . 1.432(7) yes
C52 . H521 . 0.953 no
C62 . C72 . 1.394(13) yes
C72 . N82 . 1.328(5) yes
C72 . C102 . 1.512(10) yes
N82 . O92 . 1.360(11) yes
C102 . C112 . 1.517(5) yes
C102 . H1021 . 0.945 no
C102 . H1022 . 0.951 no
C112 . H1121 . 0.960 no
C112 . H1122 . 0.954 no
C112 . H1123 . 0.942 no
O13 . C13 . 1.311(6) yes
C13 . C23 . 1.414(5) yes
C13 . C63 . 1.424(11) yes
C23 . C33 . 1.353(6) yes
C23 . H231 . 0.954 no
C33 . C43 . 1.360(6) yes
C33 . H331 . 0.948 no
C43 . C53 . 1.378(6) yes
C43 . H431 . 0.949 no
C53 . C63 . 1.370(16) yes
C53 . H531 . 0.946 no
C63 . C73 . 1.509(6) yes
C73 . N83 . 1.357(14) yes
C73 . C103 . 1.469(13) yes
N83 . O93 . 1.384(3) yes
C103 . C113 . 1.492(6) yes
C103 . H1031 . 0.946 no
C103 . H1032 . 0.951 no
C113 . H1131 . 0.953 no
C113 . H1132 . 0.952 no
C113 . H1133 . 0.947 no
O14 . C14 . 1.240(17) yes
O24 . C14 . 1.236(15) yes
C14 . C24 . 1.500(5) yes
C24 . C34 . 1.413(14) yes
C24 . C114 . 1.328(16) yes
C34 . C44 . 1.369(5) yes
C34 . H341 . 0.941 no
C44 . C54 . 1.387(18) yes
C44 . H441 . 0.954 no
C54 . C64 . 1.439(5) yes
C54 . C104 . 1.422(18) yes
C64 . C74 . 1.367(17) yes
C64 . H641 . 0.947 no
C74 . C84 . 1.364(17) yes
C74 . H741 . 0.951 no
C84 . C94 . 1.385(6) yes
C84 . H841 . 0.959 no
C94 . C104 . 1.322(19) yes
C94 . H941 . 0.970 no
C104 . C114 . 1.430(5) yes
C114 . H1141 . 0.954 no
O15 . C25 . 1.465(17) yes
O15 . H15 . 0.853 no
C25 . C35 . 1.406(7) yes
C25 . H251 . 0.948 no
C25 . H252 . 0.950 no
C35 . H351 . 0.961 no
C35 . H352 . 0.950 no
C35 . H353 . 0.945 no
O16 . C26 . 1.435(4) yes
O16 . H16 . 0.852 no
C26 . C36 . 1.479(17) yes
C26 . H261 . 0.950 no
C26 . H262 . 0.946 no
C36 . H361 . 0.954 no
C36 . H362 . 0.953 no
C36 . H363 . 0.953 no
O17 . H172 . 0.849 no
O17 . H173 . 0.849 no
